data_7123971
loop_
_publ_author_name
'O'Hagan, David'
'Fang, Zeguo'
'Cordes, David Bradford'
'Slawin, Alexandra'

_publ_section_title
;
 Fluorine containing cyclopropanes: Synthesis of aryl substituted all-cis
 1,2,3-trifluorocylopropanes, a facially polar motif
;
_journal_name_full 'Chemical Communications'
_journal_paper_doi 10.1039/C9CC05749H
_journal_year 2019
_chemical_formula_moiety 'C15 H10 F2 O'
_chemical_formula_sum 'C15 H10 F2 O'
_chemical_formula_weight 244.24
_space_group_crystal_system monoclinic
_space_group_IT_number 14
_space_group_name_Hall '-P 2ybc'
_space_group_name_H-M_alt 'P 1 21/c 1'
_symmetry_space_group_name_Hall '-P 2ybc'
_symmetry_space_group_name_H-M 'P 1 21/c 1'
_atom_sites_solution_hydrogens geom
_atom_sites_solution_primary direct
_atom_sites_solution_secondary difmap
_audit_creation_date 2019-07-22
_audit_creation_method 'by CrystalStructure 4.3'
_audit_update_record
;
2019-07-22 deposited with the CCDC.    2019-08-09 downloaded from the CCDC.
;
_cell_angle_alpha 90.0000
_cell_angle_beta 94.546(9)
_cell_angle_gamma 90.0000
_cell_formula_units_Z 4
_cell_length_a 5.9713(5)
_cell_length_b 7.3226(6)
_cell_length_c 26.183(3)
_cell_measurement_reflns_used 2160
_cell_measurement_temperature 173
_cell_measurement_theta_max 67.74
_cell_measurement_theta_min 6.80
_cell_volume 1141.26(19)
_computing_cell_refinement 'CrysAlisPro 1.171.38.46 (Rigaku OD, 2015)'
_computing_data_collection 'CrysAlisPro 1.171.38.46 (Rigaku OD, 2015)'
_computing_data_reduction 'CrysAlisPro 1.171.38.46 (Rigaku OD, 2015)'
_computing_molecular_graphics 'CrystalStructure 4.3'
_computing_publication_material 'CrystalStructure 4.3 (Rigaku, 2018)'
_computing_structure_refinement 'SHELXL Version 2018/3 (Sheldrick, 2008)'
_computing_structure_solution 'Superflip (Palatinus, et al., 2007)'
_diffrn_ambient_temperature 173
_diffrn_detector_area_resol_mean 5.811
_diffrn_measured_fraction_theta_full 0.997
_diffrn_measured_fraction_theta_max 0.988
_diffrn_measurement_device_type 'Rigaku XtaLAB P100'
_diffrn_measurement_method \w
_diffrn_radiation_type 'Cu K\a'
_diffrn_radiation_wavelength 1.54184
_diffrn_reflns_av_R_equivalents 0.0603
_diffrn_reflns_av_unetI/netI 0.0474
_diffrn_reflns_Laue_measured_fraction_full 0.997
_diffrn_reflns_Laue_measured_fraction_max 0.988
_diffrn_reflns_limit_h_max 7
_diffrn_reflns_limit_h_min -7
_diffrn_reflns_limit_k_max 5
_diffrn_reflns_limit_k_min -8
_diffrn_reflns_limit_l_max 31
_diffrn_reflns_limit_l_min -31
_diffrn_reflns_number 11359
_diffrn_reflns_point_group_measured_fraction_full 0.997
_diffrn_reflns_point_group_measured_fraction_max 0.988
_diffrn_reflns_theta_full 67.684
_diffrn_reflns_theta_max 68.472
_diffrn_reflns_theta_min 3.387
_diffrn_standards_number 0
_exptl_absorpt_coefficient_mu 0.932
_exptl_absorpt_correction_T_max 0.991
_exptl_absorpt_correction_T_min 0.517
_exptl_absorpt_correction_type multi-scan
_exptl_absorpt_process_details
;
CrysAlisPro 1.171.38.46 (Rigaku Oxford Diffraction, 2015)
Empirical absorption correction using spherical harmonics,
 implemented in SCALE3 ABSPACK scaling algorithm.
;
_exptl_crystal_colour colourless
_exptl_crystal_density_diffrn 1.421
_exptl_crystal_density_method 'not measured'
_exptl_crystal_description plate
_exptl_crystal_F_000 504.00
_exptl_crystal_recrystallization_method 'Re-crystallisation from solvent: pentane'
_exptl_crystal_size_max 0.190
_exptl_crystal_size_mid 0.080
_exptl_crystal_size_min 0.010
_refine_diff_density_max 0.29
_refine_diff_density_min -0.32
_refine_ls_extinction_method none
_refine_ls_goodness_of_fit_ref 1.099
_refine_ls_hydrogen_treatment constr
_refine_ls_number_parameters 163
_refine_ls_number_reflns 2070
_refine_ls_number_restraints 0
_refine_ls_R_factor_all 0.0868
_refine_ls_R_factor_gt 0.0684
_refine_ls_shift/su_max 0.000
_refine_ls_structure_factor_coef Fsqd
_refine_ls_weighting_details 'w = 1/[\s^2^(Fo^2^)+(0.1001P)^2^+0.9315P] where P=(Fo^2^+2Fc^2^)/3'
_refine_ls_weighting_scheme calc
_refine_ls_wR_factor_gt 0.1993
_refine_ls_wR_factor_ref 0.2125
_reflns_Friedel_coverage 0.000
_reflns_number_gt 1552
_reflns_number_total 2070
_reflns_threshold_expression F^2^>2.0\s(F^2^)
_cod_data_source_file c9cc05749h2.cif
_cod_data_source_block 25
_cod_database_code 7123971

loop_
_space_group_symop_id
_space_group_symop_operation_xyz
1 +X,+Y,+Z
2 -X,1/2+Y,1/2-Z
3 -X,-Y,-Z
4 +X,-1/2-Y,-1/2+Z

loop_
_atom_site_label
_atom_site_type_symbol
_atom_site_fract_x
_atom_site_fract_y
_atom_site_fract_z
_atom_site_U_iso_or_equiv
_atom_site_adp_type
_atom_site_occupancy
_atom_site_site_symmetry_order
_atom_site_calc_flag
_atom_site_refinement_flags_posn
_atom_site_refinement_flags_adp
F14 F -0.0912(4) 0.2887(4) -0.02339(8) 0.0724(7) Uani 1 1 d . .
F15 F 0.3057(4) 0.1269(4) -0.01743(9) 0.0835(8) Uani 1 1 d . .
O13 O -0.3168(4) 0.3249(4) 0.05920(11) 0.0678(8) Uani 1 1 d . .
C1 C -0.0007(5) 0.3044(4) 0.11944(12) 0.0408(7) Uani 1 1 d . .
C2 C -0.1127(5) 0.2352(4) 0.15984(13) 0.0431(7) Uani 1 1 d . .
H2 H -0.258461 0.184613 0.153045 0.052 Uiso 1 1 calc R U
C3 C -0.0176(5) 0.2384(4) 0.20922(12) 0.0412(7) Uani 1 1 d . .
H3 H -0.097277 0.187124 0.235757 0.049 Uiso 1 1 calc R U
C4 C 0.1966(5) 0.3164(4) 0.22152(12) 0.0369(7) Uani 1 1 d . .
C5 C 0.3037(5) 0.3910(4) 0.18060(12) 0.0409(7) Uani 1 1 d . .
H5 H 0.445482 0.448514 0.187446 0.049 Uiso 1 1 calc R U
C6 C 0.2106(5) 0.3838(4) 0.13079(12) 0.0423(7) Uani 1 1 d . .
H6 H 0.290316 0.433069 0.103976 0.051 Uiso 1 1 calc R U
C7 C 0.3016(4) 0.3169(4) 0.27484(11) 0.0367(7) Uani 1 1 d . .
C8 C 0.1949(5) 0.2405(4) 0.31544(13) 0.0446(7) Uani 1 1 d . .
H8 H 0.050798 0.186812 0.308695 0.054 Uiso 1 1 calc R U
C9 C 0.2925(6) 0.2408(5) 0.36493(13) 0.0487(8) Uani 1 1 d . .
H9 H 0.214565 0.188309 0.391568 0.058 Uiso 1 1 calc R U
C10 C 0.5031(5) 0.3167(4) 0.37625(13) 0.0454(8) Uani 1 1 d . .
H10 H 0.571174 0.315803 0.410295 0.055 Uiso 1 1 calc R U
C11 C 0.6122(5) 0.3941(4) 0.33665(13) 0.0449(8) Uani 1 1 d . .
H11 H 0.756264 0.447633 0.343757 0.054 Uiso 1 1 calc R U
C12 C 0.5145(5) 0.3944(4) 0.28719(12) 0.0416(7) Uani 1 1 d . .
H12 H 0.592770 0.448154 0.260802 0.050 Uiso 1 1 calc R U
C13 C -0.1143(5) 0.2988(4) 0.06697(14) 0.0482(8) Uani 1 1 d . .
C14 C 0.0162(6) 0.2566(5) 0.02283(13) 0.0495(8) Uani 1 1 d . .
C15 C 0.2158(6) 0.1759(5) 0.02520(14) 0.0538(9) Uani 1 1 d . .
H15 H 0.294524 0.153150 0.057538 0.065 Uiso 1 1 calc R U

loop_
_atom_site_aniso_label
_atom_site_aniso_U_11
_atom_site_aniso_U_22
_atom_site_aniso_U_33
_atom_site_aniso_U_23
_atom_site_aniso_U_13
_atom_site_aniso_U_12
F14 0.0624(14) 0.0983(18) 0.0542(13) 0.0014(11) -0.0099(10) 0.0059(12)
F15 0.0687(15) 0.116(2) 0.0675(16) -0.0151(13) 0.0178(12) 0.0054(14)
O13 0.0331(12) 0.090(2) 0.0779(19) -0.0106(14) -0.0068(11) 0.0083(12)
C1 0.0324(15) 0.0368(15) 0.0530(19) -0.0035(13) 0.0019(13) 0.0047(12)
C2 0.0310(14) 0.0396(16) 0.059(2) -0.0044(14) 0.0052(13) -0.0022(12)
C3 0.0310(15) 0.0368(16) 0.0570(19) -0.0013(13) 0.0102(13) -0.0048(12)
C4 0.0330(15) 0.0273(13) 0.0510(18) -0.0026(12) 0.0072(12) 0.0006(11)
C5 0.0289(14) 0.0412(16) 0.0532(19) -0.0022(13) 0.0065(12) -0.0045(12)
C6 0.0346(15) 0.0395(16) 0.0534(19) -0.0008(13) 0.0074(13) -0.0028(12)
C7 0.0304(14) 0.0289(13) 0.0514(18) -0.0010(12) 0.0071(12) 0.0019(11)
C8 0.0388(16) 0.0419(16) 0.0541(19) -0.0032(14) 0.0090(13) -0.0083(13)
C9 0.0534(19) 0.0440(17) 0.0497(19) 0.0009(14) 0.0106(15) -0.0083(14)
C10 0.0464(17) 0.0400(16) 0.0499(18) -0.0021(13) 0.0029(14) 0.0012(13)
C11 0.0330(15) 0.0432(17) 0.058(2) -0.0028(14) 0.0025(13) -0.0016(13)
C12 0.0375(16) 0.0377(16) 0.0503(18) 0.0011(12) 0.0082(13) -0.0011(12)
C13 0.0396(17) 0.0420(17) 0.062(2) -0.0033(14) -0.0010(14) -0.0024(13)
C14 0.0484(19) 0.0534(19) 0.0452(18) -0.0006(15) -0.0053(14) -0.0047(15)
C15 0.0460(18) 0.065(2) 0.051(2) -0.0063(16) 0.0073(15) -0.0032(16)

loop_
_atom_type_symbol
_atom_type_description
_atom_type_scat_dispersion_real
_atom_type_scat_dispersion_imag
_atom_type_scat_source
C C 0.0181 0.0091
;
International Tables for Crystallography
(Vol. C, Tables 4.2.6.8 and 6.1.1.4)
;
H H 0.0000 0.0000
;
International Tables for Crystallography
(Vol. C, Table 6.1.1.4)
;
F F 0.0727 0.0534
;
International Tables for Crystallography
(Vol. C, Tables 4.2.6.8 and 6.1.1.4)
;
O O 0.0492 0.0322
;
International Tables for Crystallography
(Vol. C, Tables 4.2.6.8 and 6.1.1.4)
;

loop_
_geom_angle_atom_site_label_1
_geom_angle_atom_site_label_2
_geom_angle_atom_site_label_3
_geom_angle
C2 C1 C6 118.0(3)
C2 C1 C13 118.8(3)
C6 C1 C13 123.1(3)
C3 C2 C1 121.6(3)
C3 C2 H2 119.2
C1 C2 H2 119.2
C2 C3 C4 121.4(3)
C2 C3 H3 119.3
C4 C3 H3 119.3
C5 C4 C3 116.3(3)
C5 C4 C7 122.3(3)
C3 C4 C7 121.5(3)
C6 C5 C4 122.3(3)
C6 C5 H5 118.8
C4 C5 H5 118.8
C5 C6 C1 120.4(3)
C5 C6 H6 119.8
C1 C6 H6 119.8
C8 C7 C12 116.4(3)
C8 C7 C4 122.0(3)
C12 C7 C4 121.6(3)
C9 C8 C7 122.0(3)
C9 C8 H8 119.0
C7 C8 H8 119.0
C8 C9 C10 120.7(3)
C8 C9 H9 119.6
C10 C9 H9 119.6
C9 C10 C11 118.4(3)
C9 C10 H10 120.8
C11 C10 H10 120.8
C12 C11 C10 120.9(3)
C12 C11 H11 119.6
C10 C11 H11 119.6
C11 C12 C7 121.6(3)
C11 C12 H12 119.2
C7 C12 H12 119.2
O13 C13 C14 118.5(3)
O13 C13 C1 121.5(3)
C14 C13 C1 120.0(3)
C15 C14 F14 118.8(3)
C15 C14 C13 125.7(3)
F14 C14 C13 115.1(3)
F15 C15 C14 120.2(3)
F15 C15 H15 119.9
C14 C15 H15 119.9

loop_
_geom_bond_atom_site_label_1
_geom_bond_atom_site_label_2
_geom_bond_distance
F14 C14 1.345(4)
F15 C15 1.325(4)
O13 C13 1.226(4)
C1 C2 1.391(4)
C1 C6 1.400(4)
C1 C13 1.483(5)
C2 C3 1.370(5)
C2 H2 0.9500
C3 C4 1.414(4)
C3 H3 0.9500
C4 C5 1.401(4)
C4 C7 1.484(4)
C5 C6 1.377(4)
C5 H5 0.9500
C6 H6 0.9500
C7 C8 1.399(4)
C7 C12 1.406(4)
C8 C9 1.378(5)
C8 H8 0.9500
C9 C10 1.385(5)
C9 H9 0.9500
C10 C11 1.389(5)
C10 H10 0.9500
C11 C12 1.378(5)
C11 H11 0.9500
C12 H12 0.9500
C13 C14 1.477(5)
C14 C15 1.327(5)
C15 H15 0.9500

loop_
_geom_torsion_atom_site_label_1
_geom_torsion_atom_site_label_2
_geom_torsion_atom_site_label_3
_geom_torsion_atom_site_label_4
_geom_torsion
C6 C1 C2 C3 -2.1(4)
C13 C1 C2 C3 -179.3(3)
C1 C2 C3 C4 1.6(5)
C2 C3 C4 C5 0.6(4)
C2 C3 C4 C7 -178.9(3)
C3 C4 C5 C6 -2.2(4)
C7 C4 C5 C6 177.2(3)
C4 C5 C6 C1 1.7(5)
C2 C1 C6 C5 0.5(4)
C13 C1 C6 C5 177.5(3)
C5 C4 C7 C8 -179.3(3)
C3 C4 C7 C8 0.1(4)
C5 C4 C7 C12 0.6(4)
C3 C4 C7 C12 -180.0(3)
C12 C7 C8 C9 0.0(4)
C4 C7 C8 C9 179.9(3)
C7 C8 C9 C10 -0.4(5)
C8 C9 C10 C11 0.7(5)
C9 C10 C11 C12 -0.5(5)
C10 C11 C12 C7 0.0(5)
C8 C7 C12 C11 0.2(4)
C4 C7 C12 C11 -179.7(3)
C2 C1 C13 O13 37.1(5)
C6 C1 C13 O13 -139.9(3)
C2 C1 C13 C14 -141.4(3)
C6 C1 C13 C14 41.6(4)
O13 C13 C14 C15 -159.7(4)
C1 C13 C14 C15 18.8(5)
O13 C13 C14 F14 13.6(5)
C1 C13 C14 F14 -167.9(3)
F14 C14 C15 F15 -0.6(5)
C13 C14 C15 F15 172.6(3)
